data_7221698
loop_
_publ_author_name
'Zheng, Tao'
'Cai, Zhong-Sheng'
'Nie, Wei-Xuan'
'Ren, Min'
'Bao, Song-Song'
'Zheng, Li-Min'

_publ_section_title
;
 Modulating the microporosity of cobalt phosphonates via positional
 isomerism of co-linkers
;
_journal_issue 46
_journal_name_full CrystEngComm
_journal_page_first 8926
_journal_paper_doi 10.1039/C5CE01087J
_journal_volume 17
_journal_year 2015
_chemical_formula_moiety '2(C46 H40 Co5 N8 O22 P2), 14(H O0.50), 2(H2 O)'
_chemical_formula_sum 'C92 H110 Co10 N16 O59 P4'
_chemical_formula_weight 3097.13
_chemical_name_systematic
;
 ?
;
_space_group_crystal_system monoclinic
_space_group_IT_number 7
_space_group_name_Hall 'P -2yc'
_space_group_name_H-M_alt 'P 1 c 1'
_symmetry_space_group_name_Hall 'P -2yc'
_symmetry_space_group_name_H-M 'P 1 c 1'
_atom_sites_solution_hydrogens mixed
_audit_creation_method SHELXL-2013
_audit_update_record
;
2015-06-04 deposited with the CCDC.
2015-07-31 downloaded from the CCDC.
;
_cell_angle_alpha 90
_cell_angle_beta 107.486(2)
_cell_angle_gamma 90
_cell_formula_units_Z 1
_cell_length_a 10.1032(8)
_cell_length_b 9.2299(7)
_cell_length_c 31.773(3)
_cell_measurement_reflns_used 6552
_cell_measurement_temperature 173(2)
_cell_measurement_theta_max 27.298
_cell_measurement_theta_min 2.206
_cell_volume 2826.0(4)
_computing_cell_refinement SMART
_computing_data_collection 'SMART (Bruker, 2000)'
_computing_data_reduction 'SAINT (Bruker, 2000)'
_computing_molecular_graphics SHELXTL
_computing_publication_material SHELXTL
_computing_structure_refinement 'SHELXL-2013 (Sheldrick, 2013)'
_computing_structure_solution 'SHELXTL (Bruker, 2000)'
_diffrn_ambient_temperature 173(2)
_diffrn_measured_fraction_theta_full 0.999
_diffrn_measured_fraction_theta_max 0.999
_diffrn_measurement_device_type 'Bruker APEX CCD'
_diffrn_radiation_type MoK\a
_diffrn_radiation_wavelength 0.71073
_diffrn_reflns_av_R_equivalents 0.0407
_diffrn_reflns_av_unetI/netI 0.0554
_diffrn_reflns_laue_measured_fraction_full 0.999
_diffrn_reflns_laue_measured_fraction_max 0.999
_diffrn_reflns_limit_h_max 12
_diffrn_reflns_limit_h_min -12
_diffrn_reflns_limit_k_max 5
_diffrn_reflns_limit_k_min -11
_diffrn_reflns_limit_l_max 39
_diffrn_reflns_limit_l_min -39
_diffrn_reflns_number 22316
_diffrn_reflns_point_group_measured_fraction_full 0.999
_diffrn_reflns_point_group_measured_fraction_max 0.999
_diffrn_reflns_theta_full 25.242
_diffrn_reflns_theta_max 26.000
_diffrn_reflns_theta_min 1.344
_exptl_absorpt_coefficient_mu 1.596
_exptl_absorpt_correction_T_max 0.857
_exptl_absorpt_correction_T_min 0.826
_exptl_absorpt_correction_type multi-scan
_exptl_absorpt_process_details 'SADABS, Bruker(2000)'
_exptl_crystal_colour blue
_exptl_crystal_density_diffrn 1.820
_exptl_crystal_description lamellar
_exptl_crystal_F_000 1576
_exptl_crystal_size_max 0.300
_exptl_crystal_size_mid 0.100
_exptl_crystal_size_min 0.100
_refine_diff_density_max 1.092
_refine_diff_density_min -0.556
_refine_diff_density_rms 0.103
_refine_ls_abs_structure_details
;
 Refined as an inversion twin.
;
_refine_ls_abs_structure_Flack 0.49(2)
_refine_ls_extinction_method none
_refine_ls_goodness_of_fit_ref 0.999
_refine_ls_hydrogen_treatment constr
_refine_ls_matrix_type full
_refine_ls_number_parameters 824
_refine_ls_number_reflns 10808
_refine_ls_number_restraints 155
_refine_ls_restrained_S_all 0.999
_refine_ls_R_factor_all 0.0569
_refine_ls_R_factor_gt 0.0403
_refine_ls_shift/su_max 0.001
_refine_ls_shift/su_mean 0.000
_refine_ls_structure_factor_coef Fsqd
_refine_ls_weighting_details 'w=1/[\s^2^(Fo^2^)+(0.0402P)^2^+6.0557P] where P=(Fo^2^+2Fc^2^)/3'
_refine_ls_weighting_scheme calc
_refine_ls_wR_factor_gt 0.0863
_refine_ls_wR_factor_ref 0.0965
_reflns_Friedel_coverage 0.998
_reflns_friedel_fraction_full 0.999
_reflns_friedel_fraction_max 0.999
_reflns_number_gt 9146
_reflns_number_total 10808
_reflns_threshold_expression 'I > 2\s(I)'
_cod_data_source_file c5ce01087j2.cif
_cod_data_source_block a
_cod_depositor_comments 'Adding full bibliography for 7221696--7221699.cif.'
_cod_database_code 7221698
_shelx_space_group_comment
;
The symmetry employed for this shelxl refinement is uniquely defined
by the following loop, which should always be used as a source of
symmetry information in preference to the above space-group names.
They are only intended as comments.
;
_shelx_estimated_absorpt_t_min 0.646
_shelx_estimated_absorpt_t_max 0.857
_shelxl_version_number 2013-4

loop_
_space_group_symop_operation_xyz
'x, y, z'
'x, -y, z+1/2'

loop_
_atom_site_label
_atom_site_type_symbol
_atom_site_fract_x
_atom_site_fract_y
_atom_site_fract_z
_atom_site_U_iso_or_equiv
_atom_site_adp_type
_atom_site_occupancy
_atom_site_site_symmetry_order
_atom_site_calc_flag
_atom_site_refinement_flags_posn
_atom_site_refinement_flags_adp
_atom_site_refinement_flags_occupancy
Co4 Co 0.09958(12) -0.09649(12) 0.21953(3) 0.0139(3) Uani 1 1 d . . .
Co5 Co 0.67981(11) 0.15545(12) 1.09389(4) 0.0133(3) Uani 1 1 d . . .
Co1 Co 1.11460(16) 0.01311(12) 0.62488(5) 0.0102(2) Uani 1 1 d . . .
Co3 Co 0.54788(11) 0.17972(12) 0.65698(4) 0.0130(3) Uani 1 1 d . . .
Co2 Co 0.13184(11) -0.07046(12) 0.52967(3) 0.0129(3) Uani 1 1 d . . .
P1 P 0.8289(2) 0.1315(2) 0.62781(7) 0.0117(5) Uani 1 1 d . . .
P2 P 0.3998(2) -0.1059(2) 0.62170(7) 0.0110(5) Uani 1 1 d . . .
C1 C 0.8712(9) 0.3015(9) 0.6074(3) 0.0120(15) Uani 1 1 d . U .
C2 C 0.9253(10) 0.3232(9) 0.5720(3) 0.0122(14) Uani 1 1 d . U .
C3 C 0.9627(9) 0.4631(9) 0.5631(3) 0.0128(15) Uani 1 1 d . U .
H3 H 0.9938 0.4783 0.5381 0.015 Uiso 1 1 calc R U .
C4 C 0.9560(10) 0.5802(9) 0.5896(3) 0.0132(14) Uani 1 1 d . U .
C5 C 0.9056(9) 0.5584(9) 0.6253(3) 0.0127(14) Uani 1 1 d . U .
C6 C 0.8618(9) 0.4225(9) 0.6332(3) 0.0126(15) Uani 1 1 d . U .
H6 H 0.8239 0.4101 0.6569 0.015 Uiso 1 1 calc R U .
C7 C 0.9467(10) 0.2009(9) 0.5430(3) 0.0147(17) Uani 1 1 d . U .
C8 C 1.0080(9) 0.7261(9) 0.5812(3) 0.0136(17) Uani 1 1 d . U .
C9 C 0.8948(10) 0.6719(9) 0.6589(3) 0.0150(17) Uani 1 1 d . U .
C10 C 0.3566(9) -0.2764(9) 0.6415(3) 0.0121(15) Uani 1 1 d . U .
C11 C 0.3025(9) -0.2966(9) 0.6771(3) 0.0102(14) Uani 1 1 d . U .
C12 C 0.2630(9) -0.4328(8) 0.6864(3) 0.0103(14) Uani 1 1 d . U .
H12 H 0.2317 -0.4458 0.7115 0.012 Uiso 1 1 calc R U .
C13 C 0.2679(9) -0.5518(9) 0.6600(3) 0.0110(14) Uani 1 1 d . U .
C14 C 0.3214(9) -0.5320(9) 0.6241(3) 0.0114(14) Uani 1 1 d . U .
C15 C 0.3667(9) -0.3960(9) 0.6160(3) 0.0125(15) Uani 1 1 d . U .
H15 H 0.4056 -0.3842 0.5925 0.015 Uiso 1 1 calc R U .
C16 C 0.2841(10) -0.1739(8) 0.7069(3) 0.0115(16) Uani 1 1 d . U .
C17 C 0.2181(9) -0.6987(9) 0.6681(3) 0.0119(16) Uani 1 1 d . U .
C18 C 0.3353(10) -0.6477(8) 0.5921(3) 0.0123(18) Uani 1 1 d . . .
C19 C 0.5079(9) 0.2979(10) 0.7411(3) 0.0200(19) Uani 1 1 d . . .
H19 H 0.4677 0.2126 0.7487 0.024 Uiso 1 1 calc R U .
C20 C 0.6123(10) 0.4492(9) 0.7105(3) 0.0186(19) Uani 1 1 d . . .
H20 H 0.6597 0.4877 0.6914 0.022 Uiso 1 1 calc R U .
C21 C 0.5840(9) 0.5227(10) 0.7429(3) 0.0236(19) Uani 1 1 d . . .
H21 H 0.6056 0.6211 0.7508 0.028 Uiso 1 1 calc R U .
C22 C 0.4593(10) 0.4604(12) 0.7988(3) 0.034(2) Uani 1 1 d . . .
H22A H 0.4077 0.3755 0.8047 0.041 Uiso 1 1 calc R U .
H22B H 0.3934 0.5423 0.7901 0.041 Uiso 1 1 calc R U .
C23 C 0.5733(10) 0.4998(10) 0.8402(3) 0.026(2) Uani 1 1 d . . .
C24 C 0.6265(14) 0.3976(9) 0.8722(4) 0.027(2) Uani 1 1 d . . .
H24 H 0.5888 0.3025 0.8689 0.032 Uiso 1 1 calc R U .
C25 C 0.7352(10) 0.4325(11) 0.9095(3) 0.029(2) Uani 1 1 d . . .
C26 C 0.7886(10) 0.5699(11) 0.9148(3) 0.033(2) Uani 1 1 d . . .
H26 H 0.8633 0.5936 0.9402 0.040 Uiso 1 1 calc R U .
C27 C 0.7336(11) 0.6739(11) 0.8833(3) 0.036(2) Uani 1 1 d . . .
H27 H 0.7706 0.7693 0.8873 0.043 Uiso 1 1 calc R U .
C28 C 0.6257(11) 0.6418(11) 0.8458(3) 0.033(2) Uani 1 1 d . . .
H28 H 0.5878 0.7143 0.8244 0.040 Uiso 1 1 calc R U .
C29 C 0.7926(10) 0.3215(12) 0.9453(3) 0.035(2) Uani 1 1 d . . .
H29A H 0.7804 0.2233 0.9322 0.043 Uiso 1 1 calc R U .
H29B H 0.8932 0.3384 0.9589 0.043 Uiso 1 1 calc R U .
C30 C 0.7256(10) 0.2214(11) 1.0084(3) 0.024(2) Uani 1 1 d . . .
H30 H 0.7639 0.1279 1.0074 0.029 Uiso 1 1 calc R U .
C31 C 0.6599(10) 0.4458(11) 0.9922(3) 0.026(2) Uani 1 1 d . . .
H31 H 0.6430 0.5379 0.9783 0.031 Uiso 1 1 calc R U .
C32 C 0.6266(11) 0.4041(10) 1.0288(3) 0.028(2) Uani 1 1 d . . .
H32 H 0.5818 0.4634 1.0448 0.034 Uiso 1 1 calc R U .
C33 C 0.0028(12) -0.3700(10) 0.2578(3) 0.025(2) Uani 1 1 d . . .
H33 H 0.0442 -0.4311 0.2412 0.030 Uiso 1 1 calc R U .
C34 C -0.0675(14) -0.1817(12) 0.2850(4) 0.035(3) Uani 1 1 d . . .
H34 H -0.0845 -0.0836 0.2908 0.042 Uiso 1 1 calc R U .
C35 C -0.1032(13) -0.2999(12) 0.3054(4) 0.037(3) Uani 1 1 d . . .
H35 H -0.1497 -0.3001 0.3273 0.045 Uiso 1 1 calc R U .
C36 C -0.0613(11) -0.5674(11) 0.3021(4) 0.029(2) Uani 1 1 d . . .
H36A H -0.0820 -0.6328 0.2762 0.035 Uiso 1 1 calc R U .
H36B H -0.1363 -0.5783 0.3160 0.035 Uiso 1 1 calc R U .
C37 C 0.0747(9) -0.6104(9) 0.3346(3) 0.0235(19) Uani 1 1 d . . .
C38 C 0.1092(15) -0.5704(9) 0.3779(4) 0.0275(19) Uani 1 1 d . . .
H38 H 0.0449 -0.5151 0.3878 0.033 Uiso 1 1 calc R U .
C39 C 0.1686(10) -0.6890(11) 0.3201(3) 0.032(2) Uani 1 1 d . . .
H39 H 0.1460 -0.7171 0.2900 0.039 Uiso 1 1 calc R U .
C40 C 0.2955(10) -0.7269(11) 0.3492(3) 0.035(2) Uani 1 1 d . . .
H40 H 0.3598 -0.7809 0.3390 0.042 Uiso 1 1 calc R U .
C41 C 0.3297(9) -0.6871(10) 0.3929(3) 0.028(2) Uani 1 1 d . . .
H41 H 0.4173 -0.7138 0.4126 0.034 Uiso 1 1 calc R U .
C42 C 0.2375(10) -0.6087(10) 0.4084(3) 0.029(2) Uani 1 1 d . . .
C43 C 0.2759(14) -0.5698(10) 0.4565(4) 0.033(3) Uani 1 1 d . . .
H43A H 0.2123 -0.6208 0.4699 0.039 Uiso 1 1 calc R U .
H43B H 0.3711 -0.6052 0.4712 0.039 Uiso 1 1 calc R U .
C44 C 0.2134(11) -0.3534(10) 0.4940(3) 0.022(2) Uani 1 1 d . . .
H44 H 0.1665 -0.4056 0.5110 0.026 Uiso 1 1 calc R U .
C45 C 0.3297(14) -0.3044(12) 0.4483(4) 0.034(3) Uani 1 1 d . . .
H45 H 0.3800 -0.3124 0.4275 0.041 Uiso 1 1 calc R U .
C46 C 0.3027(13) -0.1825(11) 0.4668(4) 0.031(3) Uani 1 1 d . . .
H46 H 0.3301 -0.0884 0.4606 0.037 Uiso 1 1 calc R U .
N5 N 0.5623(8) 0.3080(8) 0.7089(3) 0.0179(17) Uani 1 1 d . . .
N6 N 0.5170(8) 0.4263(9) 0.7623(2) 0.0230(18) Uani 1 1 d . . .
N8 N 0.6668(8) 0.2657(8) 1.0390(2) 0.0174(17) Uani 1 1 d . . .
N7 N 0.7223(8) 0.3299(9) 0.9792(2) 0.0270(18) Uani 1 1 d . . .
N1 N -0.0028(9) -0.2277(8) 0.2546(3) 0.0211(19) Uani 1 1 d . . .
N2 N -0.0579(10) -0.4174(9) 0.2875(3) 0.025(2) Uani 1 1 d . . .
N4 N 0.2301(9) -0.2116(8) 0.4959(2) 0.0180(18) Uani 1 1 d . . .
N3 N 0.2706(10) -0.4162(8) 0.4650(3) 0.025(2) Uani 1 1 d . . .
O1 O 0.7569(7) 0.0363(6) 0.5883(2) 0.0167(14) Uani 1 1 d . . .
O2 O 0.7395(7) 0.1611(6) 0.65723(19) 0.0148(14) Uani 1 1 d . . .
O3 O 0.9685(6) 0.0699(6) 0.65512(19) 0.0110(13) Uani 1 1 d . . .
O4 O 1.0149(7) 0.0884(6) 0.5604(2) 0.0121(13) Uani 1 1 d . . .
O5 O 0.9029(7) 0.2202(7) 0.5017(2) 0.0210(15) Uani 1 1 d . . .
O6 O 1.0406(7) 0.7461(6) 0.5462(2) 0.0158(14) Uani 1 1 d . . .
O7 O 1.0135(7) 0.8177(6) 0.61081(19) 0.0133(13) Uani 1 1 d . . .
O8 O 0.7841(7) 0.7514(6) 0.6487(2) 0.0178(15) Uani 1 1 d . . .
O9 O 0.9813(7) 0.6691(6) 0.6957(2) 0.0186(15) Uani 1 1 d . . .
O10 O 0.4888(7) -0.1370(6) 0.5919(2) 0.0181(15) Uani 1 1 d . . .
O11 O 0.4724(7) -0.0121(6) 0.66119(19) 0.0150(14) Uani 1 1 d . . .
O12 O 0.2595(7) -0.0438(6) 0.5943(2) 0.0134(13) Uani 1 1 d . . .
O13 O 0.2164(7) -0.0611(6) 0.68950(19) 0.0127(13) Uani 1 1 d . . .
O14 O 0.3349(8) -0.1912(6) 0.7471(2) 0.0218(15) Uani 1 1 d . . .
O15 O 0.1803(7) -0.7152(6) 0.70224(19) 0.0152(13) Uani 1 1 d . . .
O16 O 0.2176(7) -0.7933(6) 0.6406(2) 0.0180(15) Uani 1 1 d . . .
O17 O 0.4441(7) -0.7250(6) 0.6017(2) 0.0154(14) Uani 1 1 d . . .
O18 O 0.2474(7) -0.6497(6) 0.5550(2) 0.0183(15) Uani 1 1 d . . .
O1W O -0.0263(7) -0.0245(7) 0.4705(2) 0.0221(14) Uani 1 1 d . . .
H1WA H -0.0418 0.0610 0.4778 0.033 Uiso 1 1 d R U .
H1WB H -0.0118 -0.0222 0.4455 0.033 Uiso 1 1 d R U .
O2W O 0.2374(8) 0.1022(7) 0.5112(2) 0.0210(15) Uani 1 1 d . . .
H2WA H 0.2412 0.1888 0.5205 0.031 Uiso 1 1 d R U .
H2WB H 0.3171 0.0628 0.5192 0.031 Uiso 1 1 d R U .
O3W O -0.0079(9) 0.0780(6) 0.2365(2) 0.0260(17) Uani 1 1 d . . .
H3WA H 0.0205 0.1473 0.2239 0.039 Uiso 1 1 d R U .
H3WB H -0.0949 0.0854 0.2321 0.039 Uiso 1 1 d R U .
O4W O 0.2679(8) -0.0641(7) 0.2759(2) 0.0263(16) Uani 1 1 d . . .
H4WA H 0.2700 -0.0981 0.3009 0.039 Uiso 1 1 d R U .
H4WB H 0.2932 0.0237 0.2758 0.039 Uiso 1 1 d R U .
O5W O 0.5237(8) 0.1667(7) 0.5323(2) 0.0281(17) Uani 1 1 d . . .
H5WA H 0.5976 0.1173 0.5421 0.042 Uiso 1 1 d R U .
H5WB H 0.5385 0.2480 0.5220 0.042 Uiso 1 1 d R U .
O6W O 0.7099(12) 0.8569(11) 0.7198(4) 0.078(3) Uani 1 1 d . . .
H6WA H 0.6477 0.8976 0.6990 0.117 Uiso 1 1 d R U .
H6WB H 0.7102 0.7657 0.7162 0.117 Uiso 1 1 d R U .
O7W O 0.6194(8) 0.1758(11) 0.4611(2) 0.061(3) Uani 1 1 d . . .
H7WA H 0.6808 0.1471 0.4843 0.091 Uiso 1 1 d R U .
H7WB H 0.5421 0.1401 0.4614 0.091 Uiso 1 1 d R U .
O8W O 0.2457(10) 0.0871(9) 0.8602(2) 0.062(2) Uani 1 1 d . . .
H8WA H 0.2536 0.1788 0.8611 0.093 Uiso 1 1 d R U .
H8WB H 0.2009 0.0711 0.8785 0.093 Uiso 1 1 d R U .
O9W O 0.0322(10) 0.9474(10) 0.8892(3) 0.068(3) Uani 1 1 d . . .
H9WA H 0.0540 0.8598 0.8862 0.101 Uiso 1 1 d R U .
H9WB H -0.0067 0.9836 0.8639 0.101 Uiso 1 1 d R U .
O10W O 0.5271(15) 0.0373(13) 0.8967(5) 0.107(4) Uani 1 1 d . . .
H10A H 0.6007 0.0243 0.9180 0.161 Uiso 1 1 d R U .
H10B H 0.4673 0.0673 0.9086 0.161 Uiso 1 1 d R U .
O11W O 0.605(2) 0.936(2) 0.7779(7) 0.086(6) Uani 0.5 1 d . U P
H11D H 0.6612 0.8929 0.7669 0.103 Uiso 0.5 1 d R U P
H11B H 0.5189 0.9180 0.7723 0.129 Uiso 0.5 1 d R U P
O12W O 0.738(3) 0.033(2) 0.8499(8) 0.229(11) Uani 1 1 d . U .
H12B H 0.7194 0.0501 0.8739 0.344 Uiso 1 1 d R U .
H12C H 0.6761 -0.0228 0.8338 0.344 Uiso 1 1 d R U .

loop_
_atom_site_aniso_label
_atom_site_aniso_U_11
_atom_site_aniso_U_22
_atom_site_aniso_U_33
_atom_site_aniso_U_23
_atom_site_aniso_U_13
_atom_site_aniso_U_12
Co4 0.0195(7) 0.0110(6) 0.0121(6) 0.0004(4) 0.0060(5) 0.0012(5)
Co5 0.0149(7) 0.0109(6) 0.0153(6) 0.0019(4) 0.0064(5) 0.0014(5)
Co1 0.0135(4) 0.0069(5) 0.0108(4) -0.0013(4) 0.0045(3) -0.0011(4)
Co3 0.0152(7) 0.0093(6) 0.0154(6) -0.0012(4) 0.0059(5) -0.0014(5)
Co2 0.0178(7) 0.0102(6) 0.0115(6) -0.0006(4) 0.0055(5) -0.0022(5)
P1 0.0132(12) 0.0088(11) 0.0126(11) -0.0004(8) 0.0033(9) -0.0014(9)
P2 0.0124(12) 0.0072(11) 0.0143(11) 0.0006(8) 0.0056(9) -0.0011(9)
C1 0.011(3) 0.009(3) 0.015(3) 0.003(3) 0.002(3) -0.003(3)
C2 0.012(3) 0.011(3) 0.012(3) 0.000(3) 0.002(3) 0.001(3)
C3 0.015(4) 0.012(3) 0.012(3) 0.004(3) 0.005(3) 0.002(3)
C4 0.012(3) 0.012(3) 0.015(3) 0.000(2) 0.004(3) 0.003(3)
C5 0.013(3) 0.007(3) 0.018(3) 0.000(3) 0.005(3) 0.001(3)
C6 0.013(4) 0.010(3) 0.017(3) 0.001(3) 0.007(3) 0.002(3)
C7 0.017(4) 0.010(4) 0.018(4) -0.002(3) 0.006(3) -0.002(3)
C8 0.012(4) 0.015(4) 0.014(4) 0.000(3) 0.005(3) 0.001(3)
C9 0.018(4) 0.010(4) 0.021(4) -0.001(3) 0.012(4) -0.004(3)
C10 0.014(4) 0.014(4) 0.007(3) -0.001(3) 0.001(3) -0.003(3)
C11 0.010(3) 0.009(3) 0.011(3) -0.001(2) 0.002(3) 0.000(3)
C12 0.010(3) 0.008(3) 0.011(3) 0.000(3) 0.000(3) 0.001(3)
C13 0.011(3) 0.007(3) 0.012(3) 0.001(2) -0.002(2) -0.003(3)
C14 0.014(3) 0.007(3) 0.010(3) 0.000(3) 0.000(3) 0.000(3)
C15 0.014(4) 0.014(3) 0.011(3) 0.001(3) 0.006(3) 0.000(3)
C16 0.015(4) 0.009(4) 0.011(4) 0.000(3) 0.004(3) 0.000(3)
C17 0.014(4) 0.007(4) 0.011(4) 0.000(3) -0.002(3) -0.001(3)
C18 0.022(5) 0.005(4) 0.010(4) 0.000(3) 0.005(4) -0.003(3)
C19 0.017(4) 0.022(5) 0.018(4) -0.002(4) 0.001(3) 0.000(4)
C20 0.017(4) 0.018(5) 0.017(4) -0.007(3) -0.001(3) -0.005(4)
C21 0.021(5) 0.023(5) 0.021(4) -0.004(4) -0.002(3) 0.001(4)
C22 0.043(6) 0.048(7) 0.014(4) -0.003(4) 0.012(4) 0.008(5)
C23 0.033(5) 0.030(6) 0.018(4) -0.001(4) 0.012(4) 0.005(4)
C24 0.039(5) 0.019(5) 0.026(4) -0.006(4) 0.016(4) 0.001(5)
C25 0.031(5) 0.041(6) 0.015(4) 0.003(4) 0.008(4) 0.002(5)
C26 0.035(5) 0.044(7) 0.021(4) -0.004(4) 0.010(4) -0.008(5)
C27 0.052(6) 0.030(6) 0.031(5) -0.009(4) 0.021(5) -0.010(5)
C28 0.052(6) 0.027(6) 0.024(4) 0.000(4) 0.018(4) 0.007(5)
C29 0.039(6) 0.049(7) 0.024(5) 0.011(4) 0.018(4) 0.016(5)
C30 0.027(5) 0.030(6) 0.014(4) 0.003(4) 0.006(4) 0.003(4)
C31 0.029(6) 0.023(5) 0.026(5) 0.013(4) 0.009(4) 0.001(4)
C32 0.028(5) 0.022(6) 0.037(6) 0.002(4) 0.013(5) -0.001(5)
C33 0.030(6) 0.020(5) 0.028(6) 0.006(4) 0.013(5) -0.002(4)
C34 0.054(9) 0.026(6) 0.040(7) 0.002(5) 0.035(7) 0.008(5)
C35 0.044(8) 0.036(7) 0.042(7) 0.014(5) 0.028(6) 0.004(5)
C36 0.024(5) 0.025(6) 0.033(6) 0.006(4) 0.003(4) -0.010(4)
C37 0.031(5) 0.018(5) 0.021(4) -0.002(3) 0.006(4) -0.007(4)
C38 0.031(4) 0.017(5) 0.036(5) 0.008(4) 0.011(3) 0.006(5)
C39 0.041(6) 0.031(6) 0.024(4) -0.004(4) 0.007(4) -0.005(5)
C40 0.033(5) 0.035(6) 0.041(5) -0.003(4) 0.019(4) 0.000(4)
C41 0.029(5) 0.028(6) 0.026(4) -0.002(4) 0.006(4) 0.008(4)
C42 0.038(5) 0.026(5) 0.022(4) 0.002(4) 0.010(4) 0.004(4)
C43 0.055(8) 0.015(5) 0.027(5) -0.001(4) 0.009(5) 0.008(5)
C44 0.027(6) 0.029(6) 0.009(4) -0.002(4) 0.006(4) -0.002(4)
C45 0.052(9) 0.034(6) 0.024(5) 0.002(4) 0.026(6) 0.004(5)
C46 0.044(8) 0.027(6) 0.026(6) 0.002(4) 0.018(6) -0.002(5)
N5 0.018(4) 0.013(4) 0.023(4) -0.007(3) 0.007(3) 0.003(3)
N6 0.022(4) 0.033(5) 0.014(3) 0.000(3) 0.005(3) 0.008(4)
N8 0.016(4) 0.021(4) 0.013(4) 0.005(3) 0.001(3) 0.000(3)
N7 0.025(4) 0.036(5) 0.019(4) 0.005(3) 0.005(3) 0.002(4)
N1 0.027(5) 0.014(4) 0.027(5) -0.002(3) 0.015(4) -0.003(3)
N2 0.027(5) 0.029(5) 0.016(4) 0.003(3) 0.005(4) -0.005(4)
N4 0.027(5) 0.016(4) 0.013(4) -0.002(3) 0.009(4) 0.000(3)
N3 0.035(5) 0.016(4) 0.025(5) -0.002(3) 0.010(4) 0.003(3)
O1 0.017(4) 0.011(3) 0.020(4) 0.002(2) 0.002(3) 0.001(3)
O2 0.015(4) 0.017(3) 0.013(3) 0.004(2) 0.004(3) -0.002(2)
O3 0.014(3) 0.010(3) 0.008(3) -0.001(2) 0.003(2) 0.000(2)
O4 0.019(4) 0.006(3) 0.012(3) 0.000(2) 0.004(3) -0.003(2)
O5 0.031(4) 0.019(4) 0.009(3) 0.002(2) 0.001(3) 0.005(3)
O6 0.018(4) 0.014(3) 0.015(3) -0.003(2) 0.006(3) -0.003(2)
O7 0.020(4) 0.011(3) 0.008(3) -0.006(2) 0.004(3) -0.006(2)
O8 0.022(4) 0.015(3) 0.017(3) 0.005(2) 0.007(3) 0.008(3)
O9 0.022(4) 0.012(3) 0.019(4) -0.004(2) 0.002(3) 0.000(3)
O10 0.022(4) 0.011(3) 0.025(4) -0.001(2) 0.013(3) 0.001(3)
O11 0.016(4) 0.017(3) 0.011(3) -0.001(2) 0.004(3) -0.002(3)
O12 0.018(4) 0.006(3) 0.017(3) 0.000(2) 0.007(3) -0.001(2)
O13 0.016(4) 0.010(3) 0.012(3) -0.001(2) 0.005(3) -0.003(2)
O14 0.036(4) 0.011(3) 0.016(3) 0.002(2) 0.005(3) 0.010(3)
O15 0.022(4) 0.011(3) 0.015(3) -0.002(2) 0.009(3) -0.004(2)
O16 0.024(4) 0.011(3) 0.023(4) -0.003(3) 0.012(3) -0.004(3)
O17 0.020(4) 0.011(3) 0.016(3) -0.001(2) 0.008(3) 0.004(3)
O18 0.028(4) 0.012(3) 0.016(4) -0.002(2) 0.007(3) 0.000(3)
O1W 0.032(4) 0.018(3) 0.015(3) -0.004(2) 0.003(3) 0.003(3)
O2W 0.027(4) 0.015(3) 0.022(4) -0.001(2) 0.009(3) 0.001(3)
O3W 0.044(5) 0.017(4) 0.024(4) 0.005(3) 0.020(4) 0.005(3)
O4W 0.038(4) 0.024(4) 0.014(3) 0.002(3) 0.004(3) -0.007(3)
O5W 0.024(4) 0.035(4) 0.028(4) 0.005(3) 0.011(3) 0.010(3)
O6W 0.079(9) 0.065(7) 0.074(8) 0.002(5) -0.002(7) 0.025(6)
O7W 0.034(4) 0.113(8) 0.032(4) 0.016(4) 0.005(3) 0.001(5)
O8W 0.093(7) 0.058(6) 0.039(4) -0.006(4) 0.028(4) 0.008(5)
O9W 0.088(7) 0.066(7) 0.056(5) 0.000(4) 0.031(5) -0.003(5)
O10W 0.105(10) 0.067(8) 0.150(12) -0.001(8) 0.038(9) -0.024(7)
O11W 0.054(10) 0.074(11) 0.113(12) 0.033(10) 0.000(9) -0.012(9)
O12W 0.237(16) 0.194(14) 0.255(16) 0.074(12) 0.070(12) -0.024(12)

loop_
_atom_type_symbol
_atom_type_description
_atom_type_scat_dispersion_real
_atom_type_scat_dispersion_imag
_atom_type_scat_source
C C 0.0033 0.0016 'International Tables Vol C Tables 4.2.6.8 and 6.1.1.4'
H H 0.0000 0.0000 'International Tables Vol C Tables 4.2.6.8 and 6.1.1.4'
Co Co 0.3494 0.9721 'International Tables Vol C Tables 4.2.6.8 and 6.1.1.4'
N N 0.0061 0.0033 'International Tables Vol C Tables 4.2.6.8 and 6.1.1.4'
O O 0.0106 0.0060 'International Tables Vol C Tables 4.2.6.8 and 6.1.1.4'
P P 0.1023 0.0942 'International Tables Vol C Tables 4.2.6.8 and 6.1.1.4'

loop_
_geom_angle_atom_site_label_1
_geom_angle_atom_site_label_2
_geom_angle_atom_site_label_3
_geom_angle
_geom_angle_site_symmetry_1
_geom_angle_site_symmetry_3
O15 Co4 O4W 93.7(3) 2_544 .
O15 Co4 O3 91.3(2) 2_544 2_454
O4W Co4 O3 159.3(2) . 2_454
O15 Co4 O3W 171.9(3) 2_544 .
O4W Co4 O3W 91.2(3) . .
O3 Co4 O3W 86.4(3) 2_454 .
O15 Co4 N1 87.3(3) 2_544 .
O4W Co4 N1 91.8(3) . .
O3 Co4 N1 108.5(3) 2_454 .
O3W Co4 N1 86.1(3) . .
O15 Co4 O13 97.6(2) 2_544 2_554
O4W Co4 O13 82.9(2) . 2_554
O3 Co4 O13 76.6(2) 2_454 2_554
O3W Co4 O13 89.5(2) . 2_554
N1 Co4 O13 173.0(3) . 2_554
O10 Co5 O8 109.7(3) 2 2_565
O10 Co5 O1 109.8(3) 2 2
O8 Co5 O1 111.0(3) 2_565 2
O10 Co5 N8 102.5(3) 2 .
O8 Co5 N8 115.8(3) 2_565 .
O1 Co5 N8 107.7(3) 2 .
O16 Co1 O12 87.5(2) 1_665 1_655
O16 Co1 O7 178.5(3) 1_665 1_545
O12 Co1 O7 92.9(2) 1_655 1_545
O16 Co1 O3 92.7(2) 1_665 .
O12 Co1 O3 179.6(3) 1_655 .
O7 Co1 O3 86.9(2) 1_545 .
O16 Co1 O4 90.5(2) 1_665 .
O12 Co1 O4 79.9(2) 1_655 .
O7 Co1 O4 91.0(2) 1_545 .
O3 Co1 O4 99.8(2) . .
O16 Co1 O13 89.0(2) 1_665 1_655
O12 Co1 O13 99.7(2) 1_655 1_655
O7 Co1 O13 89.5(2) 1_545 1_655
O3 Co1 O13 80.6(2) . 1_655
O4 Co1 O13 179.4(3) . 1_655
O2 Co3 O11 109.3(3) . .
O2 Co3 O17 107.9(3) . 1_565
O11 Co3 O17 110.7(3) . 1_565
O2 Co3 N5 102.9(3) . .
O11 Co3 N5 114.5(3) . .
O17 Co3 N5 111.1(3) 1_565 .
O6 Co2 O12 92.1(2) 1_445 .
O6 Co2 O2W 174.6(3) 1_445 .
O12 Co2 O2W 88.3(2) . .
O6 Co2 O1W 96.6(3) 1_445 .
O12 Co2 O1W 158.6(2) . .
O2W Co2 O1W 84.9(3) . .
O6 Co2 N4 86.4(3) 1_445 .
O12 Co2 N4 109.0(3) . .
O2W Co2 N4 88.3(3) . .
O1W Co2 N4 91.0(3) . .
O6 Co2 O4 95.1(2) 1_445 1_455
O12 Co2 O4 75.5(2) . 1_455
O2W Co2 O4 90.2(2) . 1_455
O1W Co2 O4 84.3(2) . 1_455
N4 Co2 O4 175.2(3) . 1_455
O2 P1 O1 112.9(4) . .
O2 P1 O3 109.8(3) . .
O1 P1 O3 112.6(3) . .
O2 P1 C1 108.5(4) . .
O1 P1 C1 108.2(4) . .
O3 P1 C1 104.5(4) . .
O10 P2 O11 113.2(4) . .
O10 P2 O12 109.7(4) . .
O11 P2 O12 112.9(4) . .
O10 P2 C10 107.7(4) . .
O11 P2 C10 108.5(4) . .
O12 P2 C10 104.2(4) . .
C6 C1 C2 117.6(7) . .
C6 C1 P1 114.8(6) . .
C2 C1 P1 127.2(6) . .
C3 C2 C1 119.1(7) . .
C3 C2 C7 118.1(7) . .
C1 C2 C7 122.8(7) . .
C4 C3 C2 122.3(8) . .
C4 C3 H3 118.8 . .
C2 C3 H3 118.8 . .
C3 C4 C5 118.7(8) . .
C3 C4 C8 120.7(8) . .
C5 C4 C8 120.6(7) . .
C6 C5 C4 119.7(8) . .
C6 C5 C9 114.0(7) . .
C4 C5 C9 126.3(7) . .
C5 C6 C1 122.5(8) . .
C5 C6 H6 118.7 . .
C1 C6 H6 118.7 . .
O5 C7 O4 122.6(8) . .
O5 C7 C2 117.2(8) . .
O4 C7 C2 120.1(8) . .
O7 C8 O6 126.6(8) . .
O7 C8 C4 114.3(7) . .
O6 C8 C4 119.1(7) . .
O9 C9 O8 124.1(8) . .
O9 C9 C5 118.1(8) . .
O8 C9 C5 117.0(9) . .
C15 C10 C11 118.4(8) . .
C15 C10 P2 115.1(6) . .
C11 C10 P2 126.2(6) . .
C12 C11 C10 120.0(7) . .
C12 C11 C16 116.6(7) . .
C10 C11 C16 123.3(7) . .
C11 C12 C13 121.7(7) . .
C11 C12 H12 119.1 . .
C13 C12 H12 119.1 . .
C12 C13 C14 118.5(7) . .
C12 C13 C17 122.5(7) . .
C14 C13 C17 119.1(7) . .
C15 C14 C13 119.6(7) . .
C15 C14 C18 114.4(7) . .
C13 C14 C18 126.0(7) . .
C14 C15 C10 121.7(8) . .
C14 C15 H15 119.2 . .
C10 C15 H15 119.2 . .
O14 C16 O13 123.8(7) . .
O14 C16 C11 117.1(7) . .
O13 C16 C11 119.1(7) . .
O16 C17 O15 125.8(8) . .
O16 C17 C13 116.7(7) . .
O15 C17 C13 117.5(7) . .
O18 C18 O17 122.7(8) . .
O18 C18 C14 117.7(8) . .
O17 C18 C14 118.9(8) . .
N5 C19 N6 110.3(8) . .
N5 C19 H19 124.9 . .
N6 C19 H19 124.9 . .
C21 C20 N5 110.3(8) . .
C21 C20 H20 124.8 . .
N5 C20 H20 124.8 . .
C20 C21 N6 105.4(8) . .
C20 C21 H21 127.3 . .
N6 C21 H21 127.3 . .
N6 C22 C23 110.9(8) . .
N6 C22 H22A 109.5 . .
C23 C22 H22A 109.5 . .
N6 C22 H22B 109.5 . .
C23 C22 H22B 109.5 . .
H22A C22 H22B 108.0 . .
C24 C23 C28 119.8(9) . .
C24 C23 C22 120.5(10) . .
C28 C23 C22 119.7(8) . .
C23 C24 C25 120.4(9) . .
C23 C24 H24 119.8 . .
C25 C24 H24 119.8 . .
C26 C25 C24 120.1(8) . .
C26 C25 C29 119.2(9) . .
C24 C25 C29 120.7(9) . .
C25 C26 C27 119.8(9) . .
C25 C26 H26 120.1 . .
C27 C26 H26 120.1 . .
C26 C27 C28 121.2(10) . .
C26 C27 H27 119.4 . .
C28 C27 H27 119.4 . .
C27 C28 C23 118.7(9) . .
C27 C28 H28 120.7 . .
C23 C28 H28 120.7 . .
N7 C29 C25 111.0(8) . .
N7 C29 H29A 109.4 . .
C25 C29 H29A 109.4 . .
N7 C29 H29B 109.4 . .
C25 C29 H29B 109.4 . .
H29A C29 H29B 108.0 . .
N8 C30 N7 110.1(8) . .
N8 C30 H30 125.0 . .
N7 C30 H30 125.0 . .
C32 C31 N7 107.0(8) . .
C32 C31 H31 126.5 . .
N7 C31 H31 126.5 . .
N8 C32 C31 109.9(9) . .
N8 C32 H32 125.1 . .
C31 C32 H32 125.1 . .
N1 C33 N2 111.1(9) . .
N1 C33 H33 124.4 . .
N2 C33 H33 124.4 . .
C35 C34 N1 109.4(9) . .
C35 C34 H34 125.3 . .
N1 C34 H34 125.3 . .
N2 C35 C34 105.5(9) . .
N2 C35 H35 127.3 . .
C34 C35 H35 127.3 . .
N2 C36 C37 111.3(8) . .
N2 C36 H36A 109.4 . .
C37 C36 H36A 109.4 . .
N2 C36 H36B 109.4 . .
C37 C36 H36B 109.4 . .
H36A C36 H36B 108.0 . .
C38 C37 C39 119.2(9) . .
C38 C37 C36 121.7(10) . .
C39 C37 C36 119.1(8) . .
C37 C38 C42 121.8(10) . .
C37 C38 H38 119.1 . .
C42 C38 H38 119.1 . .
C37 C39 C40 120.1(8) . .
C37 C39 H39 120.0 . .
C40 C39 H39 120.0 . .
C41 C40 C39 120.6(9) . .
C41 C40 H40 119.7 . .
C39 C40 H40 119.7 . .
C40 C41 C42 120.5(9) . .
C40 C41 H41 119.7 . .
C42 C41 H41 119.7 . .
C41 C42 C38 117.8(9) . .
C41 C42 C43 119.4(9) . .
C38 C42 C43 122.8(9) . .
N3 C43 C42 114.3(8) . .
N3 C43 H43A 108.7 . .
C42 C43 H43A 108.7 . .
N3 C43 H43B 108.7 . .
C42 C43 H43B 108.7 . .
H43A C43 H43B 107.6 . .
N4 C44 N3 112.4(8) . .
N4 C44 H44 123.8 . .
N3 C44 H44 123.8 . .
C46 C45 N3 107.0(9) . .
C46 C45 H45 126.5 . .
N3 C45 H45 126.5 . .
C45 C46 N4 110.8(9) . .
C45 C46 H46 124.6 . .
N4 C46 H46 124.6 . .
C19 N5 C20 105.6(7) . .
C19 N5 Co3 131.5(7) . .
C20 N5 Co3 121.5(6) . .
C19 N6 C21 108.3(7) . .
C19 N6 C22 126.3(8) . .
C21 N6 C22 125.3(8) . .
C30 N8 C32 106.3(8) . .
C30 N8 Co5 123.4(6) . .
C32 N8 Co5 129.1(6) . .
C30 N7 C31 106.8(8) . .
C30 N7 C29 123.2(8) . .
C31 N7 C29 129.5(8) . .
C33 N1 C34 105.7(8) . .
C33 N1 Co4 126.5(7) . .
C34 N1 Co4 126.9(7) . .
C33 N2 C35 108.3(8) . .
C33 N2 C36 126.2(9) . .
C35 N2 C36 125.2(9) . .
C44 N4 C46 104.5(8) . .
C44 N4 Co2 124.2(6) . .
C46 N4 Co2 130.6(6) . .
C44 N3 C45 105.3(8) . .
C44 N3 C43 126.4(9) . .
C45 N3 C43 128.1(9) . .
P1 O1 Co5 123.2(4) . 2_554
P1 O2 Co3 142.8(4) . .
P1 O3 Co1 120.0(3) . .
P1 O3 Co4 135.8(3) . 2_655
Co1 O3 Co4 98.9(3) . 2_655
C7 O4 Co1 136.6(5) . .
C7 O4 Co2 128.3(5) . 1_655
Co1 O4 Co2 92.7(2) . 1_655
C8 O6 Co2 126.6(5) . 1_665
C8 O7 Co1 131.5(6) . 1_565
C9 O8 Co5 132.0(6) . 2_564
P2 O10 Co5 140.9(4) . 2_554
P2 O11 Co3 124.3(4) . .
P2 O12 Co1 119.7(3) . 1_455
P2 O12 Co2 135.0(4) . .
Co1 O12 Co2 100.3(3) 1_455 .
C16 O13 Co1 136.6(5) . 1_455
C16 O13 Co4 128.5(5) . 2
Co1 O13 Co4 92.2(2) 1_455 2
C17 O15 Co4 125.2(5) . 2_545
C17 O16 Co1 132.9(6) . 1_445
C18 O17 Co3 131.3(6) . 1_545
Co2 O1W H1WA 95.5 . .
Co2 O1W H1WB 122.7 . .
H1WA O1W H1WB 109.2 . .
Co2 O2W H2WA 126.1 . .
Co2 O2W H2WB 96.1 . .
H2WA O2W H2WB 111.0 . .
Co4 O3W H3WA 100.4 . .
Co4 O3W H3WB 127.4 . .
H3WA O3W H3WB 109.9 . .
Co4 O4W H4WA 122.4 . .
Co4 O4W H4WB 107.7 . .
H4WA O4W H4WB 115.5 . .
H5WA O5W H5WB 112.2 . .
H6WA O6W H6WB 111.4 . .
H7WA O7W H7WB 107.6 . .
H8WA O8W H8WB 102.4 . .
H9WA O9W H9WB 109.4 . .
H10A O10W H10B 105.1 . .
H11D O11W H11B 126.1 . .
H12B O12W H12C 109.5 . .

loop_
_geom_bond_atom_site_label_1
_geom_bond_atom_site_label_2
_geom_bond_distance
_geom_bond_site_symmetry_2
Co4 O15 2.063(6) 2_544
Co4 O4W 2.087(7) .
Co4 O3 2.091(6) 2_454
Co4 O3W 2.102(7) .
Co4 N1 2.114(8) .
Co4 O13 2.258(6) 2_554
Co5 O10 1.919(7) 2
Co5 O8 1.944(6) 2_565
Co5 O1 1.964(6) 2
Co5 N8 1.990(7) .
Co1 O16 2.053(6) 1_665
Co1 O12 2.054(6) 1_655
Co1 O7 2.054(6) 1_545
Co1 O3 2.056(6) .
Co1 O4 2.110(6) .
Co1 O13 2.115(6) 1_655
Co3 O2 1.941(7) .
Co3 O11 1.948(6) .
Co3 O17 1.961(6) 1_565
Co3 N5 1.999(7) .
Co2 O6 2.070(6) 1_445
Co2 O12 2.085(6) .
Co2 O2W 2.098(6) .
Co2 O1W 2.112(7) .
Co2 N4 2.115(7) .
Co2 O4 2.278(6) 1_455
P1 O2 1.507(6) .
P1 O1 1.527(7) .
P1 O3 1.527(7) .
P1 C1 1.797(8) .
P2 O10 1.515(6) .
P2 O11 1.520(6) .
P2 O12 1.535(7) .
P2 C10 1.796(9) .
C1 C6 1.404(12) .
C1 C2 1.407(12) .
C2 C3 1.397(11) .
C2 C7 1.512(11) .
C3 C4 1.384(12) .
C3 H3 0.9500 .
C4 C5 1.391(11) .
C4 C8 1.499(12) .
C5 C6 1.378(12) .
C5 C9 1.521(11) .
C6 H6 0.9500 .
C7 O5 1.265(11) .
C7 O4 1.277(11) .
C8 O7 1.254(10) .
C8 O6 1.264(10) .
C9 O9 1.232(12) .
C9 O8 1.295(11) .
C10 C15 1.390(11) .
C10 C11 1.411(11) .
C11 C12 1.377(11) .
C11 C16 1.523(11) .
C12 C13 1.393(11) .
C12 H12 0.9500 .
C13 C14 1.413(11) .
C13 C17 1.495(11) .
C14 C15 1.387(12) .
C14 C18 1.511(11) .
C15 H15 0.9500 .
C16 O14 1.235(11) .
C16 O13 1.277(10) .
C17 O16 1.235(10) .
C17 O15 1.262(10) .
C18 O18 1.245(11) .
C18 O17 1.268(11) .
C19 N5 1.305(11) .
C19 N6 1.352(12) .
C19 H19 0.9500 .
C20 C21 1.332(12) .
C20 N5 1.393(12) .
C20 H20 0.9500 .
C21 N6 1.371(12) .
C21 H21 0.9500 .
C22 N6 1.480(10) .
C22 C23 1.509(12) .
C22 H22A 0.9900 .
C22 H22B 0.9900 .
C23 C24 1.374(14) .
C23 C28 1.405(14) .
C24 C25 1.390(16) .
C24 H24 0.9500 .
C25 C26 1.369(14) .
C25 C29 1.511(12) .
C26 C27 1.379(14) .
C26 H26 0.9500 .
C27 C28 1.383(14) .
C27 H27 0.9500 .
C28 H28 0.9500 .
C29 N7 1.460(10) .
C29 H29A 0.9900 .
C29 H29B 0.9900 .
C30 N8 1.344(11) .
C30 N7 1.359(12) .
C30 H30 0.9500 .
C31 C32 1.358(13) .
C31 N7 1.366(12) .
C31 H31 0.9500 .
C32 N8 1.350(12) .
C32 H32 0.9500 .
C33 N1 1.318(12) .
C33 N2 1.345(12) .
C33 H33 0.9500 .
C34 C35 1.372(14) .
C34 N1 1.386(12) .
C34 H34 0.9500 .
C35 N2 1.366(14) .
C35 H35 0.9500 .
C36 N2 1.464(12) .
C36 C37 1.503(14) .
C36 H36A 0.9900 .
C36 H36B 0.9900 .
C37 C38 1.365(15) .
C37 C39 1.379(13) .
C38 C42 1.410(17) .
C38 H38 0.9500 .
C39 C40 1.383(13) .
C39 H39 0.9500 .
C40 C41 1.376(12) .
C40 H40 0.9500 .
C41 C42 1.382(12) .
C41 H41 0.9500 .
C42 C43 1.502(13) .
C43 N3 1.447(12) .
C43 H43A 0.9900 .
C43 H43B 0.9900 .
C44 N4 1.318(12) .
C44 N3 1.356(12) .
C44 H44 0.9500 .
C45 C46 1.334(14) .
C45 N3 1.377(14) .
C45 H45 0.9500 .
C46 N4 1.370(12) .
C46 H46 0.9500 .
O1 Co5 1.964(6) 2_554
O3 Co4 2.091(6) 2_655
O4 Co2 2.278(6) 1_655
O6 Co2 2.070(6) 1_665
O7 Co1 2.054(6) 1_565
O8 Co5 1.944(6) 2_564
O10 Co5 1.919(7) 2_554
O12 Co1 2.054(6) 1_455
O13 Co1 2.115(6) 1_455
O13 Co4 2.258(6) 2
O15 Co4 2.063(6) 2_545
O16 Co1 2.053(6) 1_445
O17 Co3 1.961(6) 1_545
O1W H1WA 0.8503 .
O1W H1WB 0.8505 .
O2W H2WA 0.8500 .
O2W H2WB 0.8498 .
O3W H3WA 0.8501 .
O3W H3WB 0.8495 .
O4W H4WA 0.8500 .
O4W H4WB 0.8500 .
O5W H5WA 0.8501 .
O5W H5WB 0.8497 .
O6W H6WA 0.8503 .
O6W H6WB 0.8496 .
O7W H7WA 0.8504 .
O7W H7WB 0.8503 .
O8W H8WA 0.8498 .
O8W H8WB 0.8502 .
O9W H9WA 0.8503 .
O9W H9WB 0.8499 .
O10W H10A 0.8502 .
O10W H10B 0.8497 .
O11W H11D 0.8502 .
O11W H11B 0.8500 .
O12W H12B 0.8501 .
O12W H12C 0.8501 .

loop_
_geom_hbond_atom_site_label_D
_geom_hbond_atom_site_label_H
_geom_hbond_atom_site_label_A
_geom_hbond_distance_DH
_geom_hbond_distance_HA
_geom_hbond_distance_DA
_geom_hbond_angle_DHA
_geom_hbond_site_symmetry_A
O12W H12C O11W 0.85 1.75 2.45(3) 138.2 1_545
O12W H12B O10W 0.85 2.27 2.94(2) 135.4 .
O11W H11B O14 0.85 2.05 2.86(2) 158.1 1_565
O11W H11D O6W 0.85 1.74 2.50(3) 147.0 .
O10W H10B O8W 0.85 2.31 2.767(17) 113.9 .
O10W H10A O7W 0.85 2.27 2.788(16) 119.3 2
O9W H9WB O12W 0.85 2.53 2.97(3) 113.3 1_465
O8W H8WB O9W 0.85 2.16 2.891(12) 143.7 1_545
O7W H7WA O5 0.85 2.25 2.796(11) 122.3 .
O6W H6WA O11 0.85 2.00 2.829(13) 164.9 1_565
O5W H5WA O1 0.85 1.97 2.764(10) 155.2 .
O4W H4WB O14 0.85 1.91 2.687(9) 152.1 2_554
O4W H4WA O8W 0.85 1.97 2.762(9) 154.1 2_554
O3W H3WB O6W 0.85 1.97 2.803(15) 168.7 2_464
O3W H3WA O9 0.85 1.90 2.656(8) 147.2 2_464
O2W H2WB O5W 0.85 2.22 2.830(10) 128.6 .
O2W H2WA O18 0.85 1.84 2.666(8) 163.9 1_565
O1W H1WB O9W 0.85 2.09 2.907(10) 161.9 2_564
O1W H1WA O5 0.85 1.82 2.650(8) 165.8 1_455
O1W H1WA O4 0.85 2.53 2.951(8) 111.9 1_455
C44 H44 O6 0.95 2.39 2.896(11) 113.3 1_445
C33 H33 O15 0.95 2.50 2.975(11) 110.6 2_544
C33 H33 O9 0.95 2.60 3.361(12) 137.2 2_454

loop_
_geom_torsion_atom_site_label_1
_geom_torsion_atom_site_label_2
_geom_torsion_atom_site_label_3
_geom_torsion_atom_site_label_4
_geom_torsion
_geom_torsion_site_symmetry_4
O2 P1 C1 C6 22.3(8) .
O1 P1 C1 C6 145.1(7) .
O3 P1 C1 C6 -94.8(7) .
O2 P1 C1 C2 -164.8(8) .
O1 P1 C1 C2 -42.0(10) .
O3 P1 C1 C2 78.1(9) .
C6 C1 C2 C3 -2.0(13) .
P1 C1 C2 C3 -174.8(7) .
C6 C1 C2 C7 177.2(9) .
P1 C1 C2 C7 4.5(14) .
C1 C2 C3 C4 3.8(14) .
C7 C2 C3 C4 -175.5(9) .
C2 C3 C4 C5 -2.3(14) .
C2 C3 C4 C8 174.9(9) .
C3 C4 C5 C6 -1.0(14) .
C8 C4 C5 C6 -178.2(8) .
C3 C4 C5 C9 177.8(9) .
C8 C4 C5 C9 0.6(15) .
C4 C5 C6 C1 2.7(14) .
C9 C5 C6 C1 -176.2(9) .
C2 C1 C6 C5 -1.2(14) .
P1 C1 C6 C5 172.4(7) .
C3 C2 C7 O5 -48.3(12) .
C1 C2 C7 O5 132.4(9) .
C3 C2 C7 O4 127.0(9) .
C1 C2 C7 O4 -52.2(13) .
C3 C4 C8 O7 -170.8(9) .
C5 C4 C8 O7 6.4(13) .
C3 C4 C8 O6 9.6(13) .
C5 C4 C8 O6 -173.3(9) .
C6 C5 C9 O9 75.0(11) .
C4 C5 C9 O9 -103.8(11) .
C6 C5 C9 O8 -95.4(9) .
C4 C5 C9 O8 85.8(12) .
O10 P2 C10 C15 -21.3(8) .
O11 P2 C10 C15 -144.2(7) .
O12 P2 C10 C15 95.2(7) .
O10 P2 C10 C11 165.0(8) .
O11 P2 C10 C11 42.0(9) .
O12 P2 C10 C11 -78.6(8) .
C15 C10 C11 C12 1.0(13) .
P2 C10 C11 C12 174.5(7) .
C15 C10 C11 C16 -179.0(8) .
P2 C10 C11 C16 -5.4(13) .
C10 C11 C12 C13 -3.6(13) .
C16 C11 C12 C13 176.4(8) .
C11 C12 C13 C14 3.2(13) .
C11 C12 C13 C17 -176.5(8) .
C12 C13 C14 C15 -0.4(13) .
C17 C13 C14 C15 179.4(8) .
C12 C13 C14 C18 179.8(9) .
C17 C13 C14 C18 -0.5(13) .
C13 C14 C15 C10 -2.2(14) .
C18 C14 C15 C10 177.7(9) .
C11 C10 C15 C14 1.8(14) .
P2 C10 C15 C14 -172.4(7) .
C12 C11 C16 O14 52.3(12) .
C10 C11 C16 O14 -127.8(10) .
C12 C11 C16 O13 -126.7(9) .
C10 C11 C16 O13 53.2(13) .
C12 C13 C17 O16 174.6(8) .
C14 C13 C17 O16 -5.1(12) .
C12 C13 C17 O15 -5.3(13) .
C14 C13 C17 O15 174.9(8) .
C15 C14 C18 O18 -77.6(11) .
C13 C14 C18 O18 102.2(10) .
C15 C14 C18 O17 93.2(10) .
C13 C14 C18 O17 -86.9(11) .
N5 C20 C21 N6 0.8(10) .
N6 C22 C23 C24 -96.8(11) .
N6 C22 C23 C28 82.9(10) .
C28 C23 C24 C25 -2.3(14) .
C22 C23 C24 C25 177.4(9) .
C23 C24 C25 C26 1.0(14) .
C23 C24 C25 C29 178.9(9) .
C24 C25 C26 C27 0.4(14) .
C29 C25 C26 C27 -177.4(8) .
C25 C26 C27 C28 -0.6(14) .
C26 C27 C28 C23 -0.6(14) .
C24 C23 C28 C27 2.1(13) .
C22 C23 C28 C27 -177.6(8) .
C26 C25 C29 N7 86.2(11) .
C24 C25 C29 N7 -91.7(11) .
N7 C31 C32 N8 0.1(12) .
N1 C34 C35 N2 0.8(15) .
N2 C36 C37 C38 79.1(12) .
N2 C36 C37 C39 -99.2(11) .
C39 C37 C38 C42 -0.8(14) .
C36 C37 C38 C42 -179.1(9) .
C38 C37 C39 C40 0.3(14) .
C36 C37 C39 C40 178.6(9) .
C37 C39 C40 C41 0.1(15) .
C39 C40 C41 C42 0.1(15) .
C40 C41 C42 C38 -0.6(15) .
C40 C41 C42 C43 178.5(9) .
C37 C38 C42 C41 1.0(14) .
C37 C38 C42 C43 -178.1(9) .
C41 C42 C43 N3 124.1(11) .
C38 C42 C43 N3 -56.9(14) .
N3 C45 C46 N4 1.3(14) .
N6 C19 N5 C20 1.8(10) .
N6 C19 N5 Co3 -164.4(6) .
C21 C20 N5 C19 -1.7(11) .
C21 C20 N5 Co3 166.3(6) .
N5 C19 N6 C21 -1.4(10) .
N5 C19 N6 C22 175.9(8) .
C20 C21 N6 C19 0.3(10) .
C20 C21 N6 C22 -177.1(8) .
C23 C22 N6 C19 118.0(10) .
C23 C22 N6 C21 -65.1(12) .
N7 C30 N8 C32 -0.2(11) .
N7 C30 N8 Co5 -168.5(6) .
C31 C32 N8 C30 0.0(11) .
C31 C32 N8 Co5 167.4(7) .
N8 C30 N7 C31 0.3(11) .
N8 C30 N7 C29 172.5(8) .
C32 C31 N7 C30 -0.2(11) .
C32 C31 N7 C29 -171.8(9) .
C25 C29 N7 C30 161.9(9) .
C25 C29 N7 C31 -27.7(14) .
N2 C33 N1 C34 1.7(13) .
N2 C33 N1 Co4 171.2(7) .
C35 C34 N1 C33 -1.5(14) .
C35 C34 N1 Co4 -171.0(8) .
N1 C33 N2 C35 -1.2(13) .
N1 C33 N2 C36 -174.8(9) .
C34 C35 N2 C33 0.2(14) .
C34 C35 N2 C36 173.9(11) .
C37 C36 N2 C33 77.6(13) .
C37 C36 N2 C35 -94.9(13) .
N3 C44 N4 C46 -0.3(12) .
N3 C44 N4 Co2 170.6(7) .
C45 C46 N4 C44 -0.6(13) .
C45 C46 N4 Co2 -170.8(8) .
N4 C44 N3 C45 1.1(13) .
N4 C44 N3 C43 177.1(10) .
C46 C45 N3 C44 -1.4(13) .
C46 C45 N3 C43 -177.3(11) .
C42 C43 N3 C44 134.7(11) .
C42 C43 N3 C45 -50.3(17) .
O2 P1 O1 Co5 -55.7(5) 2_554
O3 P1 O1 Co5 69.3(5) 2_554
C1 P1 O1 Co5 -175.8(4) 2_554
O1 P1 O2 Co3 -28.5(7) .
O3 P1 O2 Co3 -155.0(5) .
C1 P1 O2 Co3 91.4(7) .
O2 P1 O3 Co1 178.7(3) .
O1 P1 O3 Co1 52.0(5) .
C1 P1 O3 Co1 -65.1(4) .
O2 P1 O3 Co4 -32.9(6) 2_655
O1 P1 O3 Co4 -159.6(4) 2_655
C1 P1 O3 Co4 83.3(5) 2_655
O5 C7 O4 Co1 176.5(6) .
C2 C7 O4 Co1 1.5(13) .
O5 C7 O4 Co2 19.6(13) 1_655
C2 C7 O4 Co2 -155.4(6) 1_655
O7 C8 O6 Co2 6.6(14) 1_665
C4 C8 O6 Co2 -173.8(6) 1_665
O6 C8 O7 Co1 -16.6(15) 1_565
C4 C8 O7 Co1 163.8(6) 1_565
O9 C9 O8 Co5 148.2(7) 2_564
C5 C9 O8 Co5 -42.0(11) 2_564
O11 P2 O10 Co5 27.9(7) 2_554
O12 P2 O10 Co5 155.0(5) 2_554
C10 P2 O10 Co5 -92.1(6) 2_554
O10 P2 O11 Co3 57.3(6) .
O12 P2 O11 Co3 -68.1(5) .
C10 P2 O11 Co3 176.9(4) .
O10 P2 O12 Co1 -179.2(3) 1_455
O11 P2 O12 Co1 -51.9(5) 1_455
C10 P2 O12 Co1 65.7(4) 1_455
O10 P2 O12 Co2 31.5(6) .
O11 P2 O12 Co2 158.8(4) .
C10 P2 O12 Co2 -83.6(5) .
O14 C16 O13 Co1 180.0(6) 1_455
C11 C16 O13 Co1 -1.1(13) 1_455
O14 C16 O13 Co4 -24.7(13) 2
C11 C16 O13 Co4 154.3(6) 2
O16 C17 O15 Co4 -2.8(14) 2_545
C13 C17 O15 Co4 177.1(5) 2_545
O15 C17 O16 Co1 20.2(15) 1_445
C13 C17 O16 Co1 -159.8(6) 1_445
O18 C18 O17 Co3 -145.6(7) 1_545
C14 C18 O17 Co3 44.0(11) 1_545
